data_2227192
loop_
_publ_author_name
'Wang, Jian'
'Li, Zhu-Lai'
'Xu, Xiu-Zhi'
'Yan, Wen-Jin'

_publ_section_title
;
 A two-dimensional manganese(II) complex:
 poly[bis(\m~2~-4,4'-bipyridyl)tetrakis(\m~2~-3,5-dinitrobenzoato)dimanganese(II)]
;
_journal_coeditor_code BR2146
_journal_issue 10
_journal_name_full 'Acta Crystallographica Section E'
_journal_page_first m1187
_journal_paper_doi 10.1107/S1600536810034495
_journal_volume 66
_journal_year 2010
_chemical_formula_iupac '[Mn2 (C7 H3 N2 O6)4 (C10 H8 N2)2]'
_chemical_formula_moiety 'C24 H14 Mn N6 O12'
_chemical_formula_sum 'C24 H14 Mn N6 O12'
_chemical_formula_weight 633.35
_chemical_name_systematic
;
poly[bis(\m~2~-4,4'-bipyridyl)tetrakis(\m~2~-3,5-
dinitrobenzoato)dimanganese(II)]
;
_space_group_IT_number 13
_symmetry_cell_setting monoclinic
_symmetry_space_group_name_Hall '-P 2yac'
_symmetry_space_group_name_H-M 'P 1 2/n 1'
_atom_sites_solution_hydrogens geom
_atom_sites_solution_primary direct
_atom_sites_solution_secondary difmap
_audit_creation_method SHELXL-97
_cell_angle_alpha 90.00
_cell_angle_beta 98.075(3)
_cell_angle_gamma 90.00
_cell_formula_units_Z 4
_cell_length_a 10.0873(6)
_cell_length_b 11.6336(6)
_cell_length_c 21.2191(12)
_cell_measurement_reflns_used 5503
_cell_measurement_temperature 293(2)
_cell_measurement_theta_max 25.0264
_cell_measurement_theta_min 1.9394
_cell_volume 2465.4(2)
_computing_cell_refinement 'CrystalClear (Rigaku, 2000)'
_computing_data_collection 'CrystalClear (Rigaku, 2000)'
_computing_data_reduction 'CrystalClear (Rigaku, 2000)'
_computing_molecular_graphics 'SHELXTL (Sheldrick, 2008)'
_computing_publication_material 'SHELXL97 (Sheldrick, 2008)'
_computing_structure_refinement 'SHELXL97 (Sheldrick, 2008)'
_computing_structure_solution 'SHELXS97 (Sheldrick, 2008)'
_diffrn_ambient_temperature 293(2)
_diffrn_measured_fraction_theta_full 0.994
_diffrn_measured_fraction_theta_max 0.994
_diffrn_measurement_device_type 'Rigaku Mercury'
_diffrn_measurement_method '\w scans'
_diffrn_radiation_monochromator graphite
_diffrn_radiation_source 'fine-focus sealed tube'
_diffrn_radiation_type MoK\a
_diffrn_radiation_wavelength 0.71073
_diffrn_reflns_av_R_equivalents 0.0177
_diffrn_reflns_av_sigmaI/netI 0.0169
_diffrn_reflns_limit_h_max 9
_diffrn_reflns_limit_h_min -12
_diffrn_reflns_limit_k_max 13
_diffrn_reflns_limit_k_min -13
_diffrn_reflns_limit_l_max 25
_diffrn_reflns_limit_l_min -23
_diffrn_reflns_number 14626
_diffrn_reflns_theta_full 25.03
_diffrn_reflns_theta_max 25.03
_diffrn_reflns_theta_min 2.00
_exptl_absorpt_coefficient_mu 0.619
_exptl_absorpt_correction_T_max 1.0000
_exptl_absorpt_correction_T_min 0.7794
_exptl_absorpt_correction_type multi-scan
_exptl_absorpt_process_details
;
(CrystalClear; Rigaku, 2000)
;
_exptl_crystal_colour Yellow
_exptl_crystal_density_diffrn 1.706
_exptl_crystal_density_method 'not measured'
_exptl_crystal_description Prism
_exptl_crystal_F_000 1284
_exptl_crystal_size_max 0.82
_exptl_crystal_size_mid 0.45
_exptl_crystal_size_min 0.35
_refine_diff_density_max 0.308
_refine_diff_density_min -0.374
_refine_ls_extinction_method none
_refine_ls_goodness_of_fit_ref 1.013
_refine_ls_hydrogen_treatment constr
_refine_ls_matrix_type full
_refine_ls_number_parameters 393
_refine_ls_number_reflns 4334
_refine_ls_number_restraints 0
_refine_ls_restrained_S_all 1.013
_refine_ls_R_factor_all 0.0335
_refine_ls_R_factor_gt 0.0321
_refine_ls_shift/su_max 0.000
_refine_ls_shift/su_mean 0.000
_refine_ls_structure_factor_coef Fsqd
_refine_ls_weighting_details 'calc w=1/[\s^2^(Fo^2^)+(0.0435P)^2^+1.7800P] where P=(Fo^2^+2Fc^2^)/3'
_refine_ls_weighting_scheme calc
_refine_ls_wR_factor_gt 0.0839
_refine_ls_wR_factor_ref 0.0849
_reflns_number_gt 4149
_reflns_number_total 4334
_reflns_threshold_expression I>2\s(I)
_cod_data_source_file br2146.cif
_cod_data_source_block I
_cod_original_cell_volume 2465.41(14)
_cod_original_sg_symbol_H-M 'P 2/n'
_cod_database_code 2227192
_cod_database_fobs_code 2227192

loop_
_symmetry_equiv_pos_as_xyz
'x, y, z'
'-x+1/2, y, -z+1/2'
'-x, -y, -z'
'x-1/2, -y, z-1/2'

loop_
_atom_site_type_symbol
_atom_site_label
_atom_site_fract_x
_atom_site_fract_y
_atom_site_fract_z
_atom_site_U_iso_or_equiv
_atom_site_adp_type
_atom_site_calc_flag
_atom_site_refinement_flags
_atom_site_occupancy
_atom_site_disorder_assembly
_atom_site_disorder_group
Mn Mn1 0.2500 0.19545(3) 0.2500 0.01900(11) Uani d S 1 . .
Mn Mn2 0.7500 0.24424(3) 0.2500 0.02079(11) Uani d S 1 . .
O O1 0.39680(12) 0.20294(11) 0.33670(6) 0.0285(3) Uani d . 1 . .
O O2 0.59377(14) 0.24937(13) 0.30771(7) 0.0376(3) Uani d . 1 . .
O O3 0.60065(13) 0.24451(12) 0.16375(6) 0.0317(3) Uani d . 1 . .
C C13 0.51107(17) 0.24788(14) 0.34545(8) 0.0228(4) Uani d . 1 . .
N N4 0.7500 1.04904(18) 0.2500 0.0289(5) Uani d S 1 . .
O O4 0.39999(13) 0.19047(13) 0.18644(6) 0.0378(3) Uani d . 1 . .
C C3 0.2500 -0.2403(2) 0.2500 0.0233(5) Uani d S 1 . .
C C9 0.7500 0.6807(2) 0.2500 0.0266(5) Uani d S 1 . .
N N3 0.7500 0.43988(18) 0.2500 0.0292(5) Uani d S 1 . .
C C10 0.7500 0.8084(2) 0.2500 0.0265(5) Uani d S 1 . .
N N1 0.2500 0.00037(17) 0.2500 0.0256(4) Uani d S 1 . .
O O11 0.1529(2) -0.04745(19) -0.06614(9) 0.0772(7) Uani d . 1 . .
C C15 0.48226(19) 0.28563(16) 0.45950(9) 0.0295(4) Uani d . 1 . .
H H15 0.4092 0.2361 0.4548 0.035 Uiso calc R 1 . .
N N8 0.1882(2) -0.02270(18) -0.01070(9) 0.0527(5) Uani d . 1 . .
C C26 0.33672(19) 0.09265(16) 0.06677(9) 0.0302(4) Uani d . 1 . .
H H26 0.2875 0.0686 0.0983 0.036 Uiso calc R 1 . .
C C2 0.30203(19) -0.17792(15) 0.30368(9) 0.0294(4) Uani d . 1 . .
H H2 0.3357 -0.2158 0.3411 0.035 Uiso calc R 1 . .
C C21 0.44557(17) 0.16499(15) 0.08170(8) 0.0237(4) Uani d . 1 . .
N N2 0.2500 -0.60873(17) 0.2500 0.0247(4) Uani d S 1 . .
C C14 0.55181(18) 0.30668(15) 0.40903(8) 0.0255(4) Uani d . 1 . .
C C4 0.2500 -0.3681(2) 0.2500 0.0235(5) Uani d S 1 . .
N N5 0.4524(2) 0.31431(18) 0.57173(8) 0.0447(5) Uani d . 1 . .
C C1 0.30335(19) -0.05938(15) 0.30107(9) 0.0290(4) Uani d . 1 . .
H H1 0.3433 -0.0192 0.3366 0.035 Uiso calc R 1 . .
O O5 0.3718(3) 0.2385(3) 0.56666(10) 0.1090(11) Uani d . 1 . .
C C20 0.48563(17) 0.20357(14) 0.15039(8) 0.0228(4) Uani d . 1 . .
C C19 0.66089(18) 0.38110(16) 0.41675(9) 0.0315(4) Uani d . 1 . .
H H19 0.7101 0.3942 0.3835 0.038 Uiso calc R 1 . .
C C11 0.6523(2) 0.87052(17) 0.27427(11) 0.0407(5) Uani d . 1 . .
H H11 0.5844 0.8325 0.2913 0.049 Uiso calc R 1 . .
C C6 0.22428(19) -0.54874(15) 0.30084(8) 0.0276(4) Uani d . 1 . .
H H6 0.2067 -0.5890 0.3366 0.033 Uiso calc R 1 . .
C C8 0.8668(2) 0.61846(17) 0.26293(12) 0.0434(5) Uani d . 1 . .
H H8 0.9485 0.6563 0.2718 0.052 Uiso calc R 1 . .
C C16 0.52304(19) 0.33937(17) 0.51722(9) 0.0318(4) Uani d . 1 . .
O O12 0.1347(2) -0.0599(2) 0.03319(10) 0.0937(9) Uani d . 1 . .
C C5 0.22266(18) -0.42997(15) 0.30270(8) 0.0269(4) Uani d . 1 . .
H H5 0.2035 -0.3918 0.3389 0.032 Uiso calc R 1 . .
C C17 0.6271(2) 0.41653(17) 0.52608(9) 0.0345(4) Uani d . 1 . .
H H17 0.6507 0.4542 0.5647 0.041 Uiso calc R 1 . .
O O10 0.5122(2) 0.1732(2) -0.13269(8) 0.0763(7) Uani d . 1 . .
O O6 0.48179(19) 0.36920(17) 0.62041(7) 0.0610(5) Uani d . 1 . .
N N7 0.54582(19) 0.20781(19) -0.07935(8) 0.0457(5) Uani d . 1 . .
C C7 0.8626(2) 0.49998(17) 0.26272(12) 0.0436(5) Uani d . 1 . .
H H7 0.9428 0.4600 0.2720 0.052 Uiso calc R 1 . .
C C22 0.51562(18) 0.20179(16) 0.03395(9) 0.0288(4) Uani d . 1 . .
H H22 0.5893 0.2500 0.0432 0.035 Uiso calc R 1 . .
C C23 0.47448(19) 0.16581(17) -0.02799(8) 0.0307(4) Uani d . 1 . .
C C24 0.36823(19) 0.09225(17) -0.04444(9) 0.0326(4) Uani d . 1 . .
H H24 0.3428 0.0682 -0.0862 0.039 Uiso calc R 1 . .
O O9 0.6350(2) 0.2753(3) -0.06612(9) 0.0986(9) Uani d . 1 . .
C C12 0.6554(2) 0.98865(17) 0.27332(11) 0.0409(5) Uani d . 1 . .
H H12 0.5881 1.0285 0.2898 0.049 Uiso calc R 1 . .
N N6 0.8062(2) 0.51773(19) 0.48328(11) 0.0562(6) Uani d . 1 . .
C C25 0.30197(19) 0.05647(17) 0.00456(9) 0.0326(4) Uani d . 1 . .
C C18 0.69470(19) 0.43534(17) 0.47508(10) 0.0356(5) Uani d . 1 . .
O O7 0.8276(2) 0.5696(2) 0.53379(11) 0.0904(8) Uani d . 1 . .
O O8 0.8707(2) 0.5303(2) 0.43984(12) 0.0902(8) Uani d . 1 . .

loop_
_atom_site_aniso_label
_atom_site_aniso_U_11
_atom_site_aniso_U_22
_atom_site_aniso_U_33
_atom_site_aniso_U_12
_atom_site_aniso_U_13
_atom_site_aniso_U_23
Mn1 0.0216(2) 0.01424(19) 0.02138(19) 0.000 0.00381(14) 0.000
Mn2 0.0215(2) 0.01626(19) 0.0247(2) 0.000 0.00365(14) 0.000
O1 0.0259(7) 0.0332(7) 0.0253(6) -0.0066(5) 0.0001(5) 0.0004(5)
O2 0.0320(7) 0.0491(9) 0.0339(7) -0.0046(6) 0.0124(6) -0.0083(6)
O3 0.0273(7) 0.0408(8) 0.0261(7) -0.0089(6) 0.0006(5) 0.0002(6)
C13 0.0231(9) 0.0201(8) 0.0246(9) 0.0025(7) 0.0009(7) 0.0027(7)
N4 0.0333(12) 0.0192(10) 0.0350(12) 0.000 0.0079(9) 0.000
O4 0.0292(7) 0.0581(9) 0.0283(7) -0.0048(6) 0.0117(6) -0.0079(6)
C3 0.0243(13) 0.0157(12) 0.0301(13) 0.000 0.0041(10) 0.000
C9 0.0300(13) 0.0201(12) 0.0301(13) 0.000 0.0059(11) 0.000
N3 0.0265(11) 0.0195(10) 0.0409(13) 0.000 0.0028(9) 0.000
C10 0.0298(13) 0.0194(12) 0.0294(13) 0.000 0.0009(11) 0.000
N1 0.0272(11) 0.0172(10) 0.0329(11) 0.000 0.0061(9) 0.000
O11 0.0918(15) 0.0888(15) 0.0484(11) -0.0533(12) 0.0010(10) -0.0245(10)
C15 0.0276(9) 0.0302(9) 0.0296(10) 0.0000(8) 0.0004(8) -0.0021(8)
N8 0.0582(13) 0.0540(12) 0.0446(11) -0.0287(10) 0.0026(9) -0.0110(9)
C26 0.0309(10) 0.0306(10) 0.0297(10) -0.0051(8) 0.0065(8) -0.0023(8)
C2 0.0355(10) 0.0211(9) 0.0300(10) 0.0026(8) -0.0003(8) 0.0011(7)
C21 0.0229(8) 0.0238(8) 0.0244(9) 0.0023(7) 0.0031(7) -0.0018(7)
N2 0.0307(11) 0.0168(10) 0.0261(11) 0.000 0.0021(9) 0.000
C14 0.0241(9) 0.0228(9) 0.0283(9) 0.0039(7) -0.0006(7) -0.0017(7)
C4 0.0230(12) 0.0170(12) 0.0294(13) 0.000 -0.0001(10) 0.000
N5 0.0488(11) 0.0559(12) 0.0288(9) 0.0035(10) 0.0029(8) -0.0019(8)
C1 0.0344(10) 0.0207(9) 0.0314(10) 0.0010(8) 0.0032(8) -0.0046(7)
O5 0.129(2) 0.155(2) 0.0501(12) -0.092(2) 0.0402(13) -0.0271(14)
C20 0.0235(9) 0.0208(8) 0.0242(9) 0.0028(7) 0.0037(7) -0.0009(7)
C19 0.0258(9) 0.0296(10) 0.0387(10) 0.0010(8) 0.0029(8) -0.0025(8)
C11 0.0405(11) 0.0227(10) 0.0640(14) -0.0020(9) 0.0255(10) 0.0008(9)
C6 0.0373(10) 0.0213(9) 0.0244(9) -0.0011(7) 0.0053(7) 0.0016(7)
C8 0.0258(10) 0.0238(10) 0.0782(16) -0.0040(8) -0.0008(10) -0.0016(10)
C16 0.0331(10) 0.0334(10) 0.0279(10) 0.0075(8) 0.0006(8) -0.0004(8)
O12 0.1066(17) 0.1188(19) 0.0565(12) -0.0850(16) 0.0147(11) -0.0096(12)
C5 0.0331(10) 0.0217(9) 0.0259(9) 0.0005(7) 0.0041(7) -0.0034(7)
C17 0.0354(11) 0.0319(10) 0.0329(10) 0.0088(8) -0.0072(8) -0.0091(8)
O10 0.0802(13) 0.1256(19) 0.0245(9) -0.0335(13) 0.0120(8) -0.0062(10)
O6 0.0786(12) 0.0728(12) 0.0314(8) 0.0081(10) 0.0075(8) -0.0120(8)
N7 0.0422(11) 0.0696(13) 0.0261(9) -0.0103(10) 0.0076(8) 0.0012(9)
C7 0.0258(10) 0.0231(10) 0.0790(16) 0.0016(8) -0.0033(10) -0.0001(10)
C22 0.0249(9) 0.0332(10) 0.0280(9) -0.0032(7) 0.0029(7) -0.0015(7)
C23 0.0305(10) 0.0385(10) 0.0236(9) 0.0000(8) 0.0056(7) 0.0013(8)
C24 0.0359(10) 0.0350(10) 0.0254(9) 0.0022(8) -0.0005(8) -0.0059(8)
O9 0.0972(17) 0.160(2) 0.0429(11) -0.0870(17) 0.0259(11) -0.0133(12)
C12 0.0427(12) 0.0220(10) 0.0631(14) 0.0029(9) 0.0251(10) -0.0008(9)
N6 0.0444(11) 0.0505(12) 0.0721(15) -0.0161(10) 0.0029(11) -0.0210(11)
C25 0.0321(10) 0.0300(10) 0.0347(10) -0.0075(8) 0.0018(8) -0.0055(8)
C18 0.0273(10) 0.0277(10) 0.0487(12) -0.0003(8) -0.0053(9) -0.0079(9)
O7 0.0861(15) 0.0873(16) 0.0976(17) -0.0454(13) 0.0123(13) -0.0546(14)
O8 0.0725(14) 0.1070(18) 0.0951(16) -0.0562(13) 0.0260(12) -0.0321(14)

loop_
_atom_type_symbol
_atom_type_description
_atom_type_scat_dispersion_real
_atom_type_scat_dispersion_imag
_atom_type_scat_source
C C 0.0033 0.0016 'International Tables Vol C Tables 4.2.6.8 and 6.1.1.4'
H H 0.0000 0.0000 'International Tables Vol C Tables 4.2.6.8 and 6.1.1.4'
N N 0.0061 0.0033 'International Tables Vol C Tables 4.2.6.8 and 6.1.1.4'
O O 0.0106 0.0060 'International Tables Vol C Tables 4.2.6.8 and 6.1.1.4'
Mn Mn 0.3368 0.7283 'International Tables Vol C Tables 4.2.6.8 and 6.1.1.4'

loop_
_geom_angle_atom_site_label_1
_geom_angle_atom_site_label_2
_geom_angle_atom_site_label_3
_geom_angle_site_symmetry_1
_geom_angle_site_symmetry_3
_geom_angle
_geom_angle_publ_flag
O4 Mn1 O4 2 . 176.93(8) ?
O4 Mn1 O1 2 . 85.82(5) ?
O4 Mn1 O1 . . 94.30(5) ?
O4 Mn1 O1 2 2 94.30(5) ?
O4 Mn1 O1 . 2 85.82(5) ?
O1 Mn1 O1 . 2 175.45(7) ?
O4 Mn1 N1 2 . 88.47(4) ?
O4 Mn1 N1 . . 88.47(4) ?
O1 Mn1 N1 . . 92.27(3) ?
O1 Mn1 N1 2 . 92.27(3) ?
O4 Mn1 N2 2 1_565 91.53(4) ?
O4 Mn1 N2 . 1_565 91.53(4) ?
O1 Mn1 N2 . 1_565 87.73(3) ?
O1 Mn1 N2 2 1_565 87.73(3) ?
N1 Mn1 N2 . 1_565 180.0 ?
O2 Mn2 O2 2_655 . 176.79(8) ?
O2 Mn2 O3 2_655 . 89.84(5) ?
O2 Mn2 O3 . . 90.16(5) ?
O2 Mn2 O3 2_655 2_655 90.16(5) ?
O2 Mn2 O3 . 2_655 89.84(5) ?
O3 Mn2 O3 . 2_655 179.83(7) ?
O2 Mn2 N4 2_655 1_545 91.61(4) ?
O2 Mn2 N4 . 1_545 91.61(4) ?
O3 Mn2 N4 . 1_545 90.08(4) ?
O3 Mn2 N4 2_655 1_545 90.08(4) ?
O2 Mn2 N3 2_655 . 88.39(4) ?
O2 Mn2 N3 . . 88.39(4) ?
O3 Mn2 N3 . . 89.92(4) ?
O3 Mn2 N3 2_655 . 89.92(4) ?
N4 Mn2 N3 1_545 . 180.0 ?
C13 O1 Mn1 . . 129.61(11) ?
C13 O2 Mn2 . . 174.27(14) ?
C20 O3 Mn2 . . 133.90(12) ?
O2 C13 O1 . . 126.85(16) ?
O2 C13 C14 . . 116.55(16) ?
O1 C13 C14 . . 116.60(15) ?
C12 N4 C12 . 2_655 116.5(2) ?
C12 N4 Mn2 . 1_565 121.75(11) ?
C12 N4 Mn2 2_655 1_565 121.75(11) ?
C20 O4 Mn1 . . 171.41(14) ?
C2 C3 C2 . 2 117.1(2) ?
C2 C3 C4 . . 121.47(11) ?
C2 C3 C4 2 . 121.47(11) ?
C8 C9 C8 2_655 . 116.5(2) ?
C8 C9 C10 2_655 . 121.73(12) ?
C8 C9 C10 . . 121.73(12) ?
C7 N3 C7 . 2_655 116.5(2) ?
C7 N3 Mn2 . . 121.75(12) ?
C7 N3 Mn2 2_655 . 121.75(12) ?
C11 C10 C11 2_655 . 116.8(2) ?
C11 C10 C9 2_655 . 121.62(12) ?
C11 C10 C9 . . 121.62(12) ?
C1 N1 C1 2 . 117.3(2) ?
C1 N1 Mn1 2 . 121.37(11) ?
C1 N1 Mn1 . . 121.37(11) ?
C14 C15 C16 . . 119.02(18) ?
C14 C15 H15 . . 120.5 ?
C16 C15 H15 . . 120.5 ?
O11 N8 O12 . . 123.7(2) ?
O11 N8 C25 . . 118.4(2) ?
O12 N8 C25 . . 117.96(19) ?
C25 C26 C21 . . 119.33(17) ?
C25 C26 H26 . . 120.3 ?
C21 C26 H26 . . 120.3 ?
C1 C2 C3 . . 119.56(17) ?
C1 C2 H2 . . 120.2 ?
C3 C2 H2 . . 120.2 ?
C22 C21 C26 . . 119.44(17) ?
C22 C21 C20 . . 121.03(16) ?
C26 C21 C20 . . 119.53(16) ?
C6 N2 C6 . 2 117.2(2) ?
C6 N2 Mn1 . 1_545 121.38(10) ?
C6 N2 Mn1 2 1_545 121.38(10) ?
C15 C14 C19 . . 119.86(17) ?
C15 C14 C13 . . 120.37(16) ?
C19 C14 C13 . . 119.76(16) ?
C5 C4 C5 2 . 117.6(2) ?
C5 C4 C3 2 . 121.18(11) ?
C5 C4 C3 . . 121.18(11) ?
O5 N5 O6 . . 123.1(2) ?
O5 N5 C16 . . 118.33(18) ?
O6 N5 C16 . . 118.5(2) ?
N1 C1 C2 . . 123.20(17) ?
N1 C1 H1 . . 118.4 ?
C2 C1 H1 . . 118.4 ?
O4 C20 O3 . . 127.70(17) ?
O4 C20 C21 . . 116.05(15) ?
O3 C20 C21 . . 116.25(15) ?
C18 C19 C14 . . 118.62(18) ?
C18 C19 H19 . . 120.7 ?
C14 C19 H19 . . 120.7 ?
C12 C11 C10 . . 120.00(19) ?
C12 C11 H11 . . 120.0 ?
C10 C11 H11 . . 120.0 ?
N2 C6 C5 . . 123.22(17) ?
N2 C6 H6 . . 118.4 ?
C5 C6 H6 . . 118.4 ?
C9 C8 C7 . . 120.00(19) ?
C9 C8 H8 . . 120.0 ?
C7 C8 H8 . . 120.0 ?
C17 C16 C15 . . 122.84(18) ?
C17 C16 N5 . . 117.85(17) ?
C15 C16 N5 . . 119.31(18) ?
C6 C5 C4 . . 119.34(17) ?
C6 C5 H5 . . 120.3 ?
C4 C5 H5 . . 120.3 ?
C16 C17 C18 . . 116.74(17) ?
C16 C17 H17 . . 121.6 ?
C18 C17 H17 . . 121.6 ?
O9 N7 O10 . . 122.9(2) ?
O9 N7 C23 . . 118.28(18) ?
O10 N7 C23 . . 118.85(19) ?
N3 C7 C8 . . 123.49(19) ?
N3 C7 H7 . . 118.3 ?
C8 C7 H7 . . 118.3 ?
C21 C22 C23 . . 119.06(17) ?
C21 C22 H22 . . 120.5 ?
C23 C22 H22 . . 120.5 ?
C24 C23 C22 . . 123.12(17) ?
C24 C23 N7 . . 117.57(17) ?
C22 C23 N7 . . 119.31(17) ?
C25 C24 C23 . . 116.06(17) ?
C25 C24 H24 . . 122.0 ?
C23 C24 H24 . . 122.0 ?
N4 C12 C11 . . 123.38(19) ?
N4 C12 H12 . . 118.3 ?
C11 C12 H12 . . 118.3 ?
O8 N6 O7 . . 124.1(2) ?
O8 N6 C18 . . 118.3(2) ?
O7 N6 C18 . . 117.6(2) ?
C24 C25 C26 . . 122.95(18) ?
C24 C25 N8 . . 117.98(18) ?
C26 C25 N8 . . 119.07(18) ?
C17 C18 C19 . . 122.84(18) ?
C17 C18 N6 . . 117.80(18) ?
C19 C18 N6 . . 119.35(19) ?

loop_
_geom_bond_atom_site_label_1
_geom_bond_atom_site_label_2
_geom_bond_site_symmetry_2
_geom_bond_distance
_geom_bond_publ_flag
Mn1 O4 2 2.1644(13) ?
Mn1 O4 . 2.1644(13) ?
Mn1 O1 . 2.1954(12) ?
Mn1 O1 2 2.1954(12) ?
Mn1 N1 . 2.269(2) ?
Mn1 N2 1_565 2.278(2) ?
Mn2 O2 2_655 2.1281(13) ?
Mn2 O2 . 2.1281(13) ?
Mn2 O3 . 2.2011(12) ?
Mn2 O3 2_655 2.2011(12) ?
Mn2 N4 1_545 2.271(2) ?
Mn2 N3 . 2.276(2) ?
O1 C13 . 1.255(2) ?
O2 C13 . 1.235(2) ?
O3 C20 . 1.249(2) ?
C13 C14 . 1.517(2) ?
N4 C12 . 1.335(2) ?
N4 C12 2_655 1.335(2) ?
N4 Mn2 1_565 2.271(2) ?
O4 C20 . 1.241(2) ?
C3 C2 . 1.390(2) ?
C3 C2 2 1.390(2) ?
C3 C4 . 1.487(3) ?
C9 C8 2_655 1.377(2) ?
C9 C8 . 1.377(2) ?
C9 C10 . 1.485(3) ?
N3 C7 . 1.329(2) ?
N3 C7 2_655 1.329(2) ?
C10 C11 2_655 1.379(2) ?
C10 C11 . 1.379(2) ?
N1 C1 2 1.335(2) ?
N1 C1 . 1.335(2) ?
O11 N8 . 1.215(3) ?
C15 C14 . 1.382(3) ?
C15 C16 . 1.385(3) ?
C15 H15 . 0.9300 ?
N8 O12 . 1.219(3) ?
N8 C25 . 1.472(3) ?
C26 C25 . 1.383(3) ?
C26 C21 . 1.384(3) ?
C26 H26 . 0.9300 ?
C2 C1 . 1.380(3) ?
C2 H2 . 0.9300 ?
C21 C22 . 1.382(3) ?
C21 C20 . 1.524(2) ?
N2 C6 . 1.340(2) ?
N2 C6 2 1.340(2) ?
N2 Mn1 1_545 2.278(2) ?
C14 C19 . 1.391(3) ?
C4 C5 2 1.390(2) ?
C4 C5 . 1.390(2) ?
N5 O5 . 1.194(3) ?
N5 O6 . 1.215(2) ?
N5 C16 . 1.470(3) ?
C1 H1 . 0.9300 ?
C19 C18 . 1.388(3) ?
C19 H19 . 0.9300 ?
C11 C12 . 1.375(3) ?
C11 H11 . 0.9300 ?
C6 C5 . 1.382(3) ?
C6 H6 . 0.9300 ?
C8 C7 . 1.379(3) ?
C8 H8 . 0.9300 ?
C16 C17 . 1.374(3) ?
C5 H5 . 0.9300 ?
C17 C18 . 1.375(3) ?
C17 H17 . 0.9300 ?
O10 N7 . 1.205(2) ?
N7 O9 . 1.198(3) ?
N7 C23 . 1.471(2) ?
C7 H7 . 0.9300 ?
C22 C23 . 1.386(3) ?
C22 H22 . 0.9300 ?
C23 C24 . 1.378(3) ?
C24 C25 . 1.377(3) ?
C24 H24 . 0.9300 ?
C12 H12 . 0.9300 ?
N6 O8 . 1.209(3) ?
N6 O7 . 1.223(3) ?
N6 C18 . 1.470(3) ?

loop_
_geom_torsion_atom_site_label_1
_geom_torsion_atom_site_label_2
_geom_torsion_atom_site_label_3
_geom_torsion_atom_site_label_4
_geom_torsion_site_symmetry_1
_geom_torsion_site_symmetry_2
_geom_torsion_site_symmetry_3
_geom_torsion_site_symmetry_4
_geom_torsion
_geom_torsion_publ_flag
C4 C3 C2 C1 . . . . 178.24(13) ?
C2 C3 C4 C5 . . . . 39.28(13) ?
C2 C3 C4 C5 2 . . . -140.72(13) ?
C10 C9 C8 C7 . . . . 179.75(18) ?
C8 C9 C10 C11 . . . 2_655 39.15(17) ?
C8 C9 C10 C11 . . . . -140.85(17) ?
